data_7031304
loop_
_publ_author_name
'Scheel, Holger'
'Wiederkehr, Jessica'
'Eichele, Klaus'
'Mayer, Hermann A.'
'Winter, Florian'
'P\"ottgen, Rainer'
'Wesemann, Lars'

_publ_section_title
;
 Dinuclear copper complexes: coordination of Group 14 heteroborates.
;
_journal_issue 31
_journal_name_full 'Dalton transactions (Cambridge, England : 2003)'
_journal_page_first 11867
_journal_page_last 11876
_journal_paper_doi 10.1039/c4dt01242a
_journal_volume 43
_journal_year 2014
_chemical_formula_moiety 'C33 H52 B10 Cu2 Ge2 N4 P2, C4 H10 O'
_chemical_formula_sum 'C37 H62 B10 Cu2 Ge2 N4 O P2'
_chemical_formula_weight 1021.21
_chemical_name_common JW16a
_space_group_crystal_system monoclinic
_space_group_IT_number 14
_space_group_name_Hall '-P 2yn'
_space_group_name_H-M_alt 'P 1 21/n 1'
_symmetry_space_group_name_Hall '-P 2yn'
_symmetry_space_group_name_H-M 'P 1 21/n 1'
_atom_sites_solution_hydrogens geom
_atom_sites_solution_primary direct
_atom_sites_solution_secondary difmap
_cell_angle_alpha 90
_cell_angle_beta 95.2350(10)
_cell_angle_gamma 90
_cell_formula_units_Z 4
_cell_length_a 11.4078(3)
_cell_length_b 21.7301(5)
_cell_length_c 18.9365(4)
_cell_measurement_reflns_used 148
_cell_measurement_temperature 100.(2)
_cell_measurement_theta_max 22.9282
_cell_measurement_theta_min 2.1271
_cell_volume 4674.64(19)
_computing_cell_refinement 'APEX2 v2011.8-0 (Bruker AXS)'
_computing_data_collection 'Bruker APEX2'
_computing_data_reduction 'SAINT V7.68A (Bruker AXS, 2009)'
_computing_structure_refinement 'SHELXL-97 (Sheldrick, 2008)'
_computing_structure_solution 'SHELXS-97 (Sheldrick, 2008)'
_diffrn_ambient_temperature 100.(2)
_diffrn_detector_area_resol_mean 8.3333
_diffrn_measured_fraction_theta_full 0.994
_diffrn_measured_fraction_theta_max 0.994
_diffrn_measurement_device_type 'Bruker APEX-II CCD'
_diffrn_measurement_method '\f and \w scans'
_diffrn_radiation_monochromator graphite
_diffrn_radiation_type MoK\a
_diffrn_radiation_wavelength 0.71073
_diffrn_reflns_av_R_equivalents 0.0400
_diffrn_reflns_av_sigmaI/netI 0.0223
_diffrn_reflns_limit_h_max 14
_diffrn_reflns_limit_h_min -14
_diffrn_reflns_limit_k_max 27
_diffrn_reflns_limit_k_min -27
_diffrn_reflns_limit_l_max 24
_diffrn_reflns_limit_l_min -24
_diffrn_reflns_number 109106
_diffrn_reflns_theta_full 27.33
_diffrn_reflns_theta_max 27.33
_diffrn_reflns_theta_min 1.87
_diffrn_source_type 'fine-focus sealed tube'
_exptl_absorpt_coefficient_mu 2.275
_exptl_absorpt_correction_T_max 0.7455
_exptl_absorpt_correction_T_min 0.6111
_exptl_absorpt_correction_type multi-scan
_exptl_absorpt_process_details 'SADABS V2008/1 (Bruker AXS)'
_exptl_crystal_colour 'clear intense yellow'
_exptl_crystal_density_diffrn 1.451
_exptl_crystal_density_method 'not measured'
_exptl_crystal_description prism
_exptl_crystal_F_000 2088
_exptl_crystal_size_max 0.760
_exptl_crystal_size_mid 0.088
_exptl_crystal_size_min 0.080
_refine_diff_density_max 1.183
_refine_diff_density_min -0.871
_refine_ls_extinction_method none
_refine_ls_goodness_of_fit_ref 1.059
_refine_ls_hydrogen_treatment constr
_refine_ls_matrix_type full
_refine_ls_number_parameters 544
_refine_ls_number_reflns 10502
_refine_ls_number_restraints 75
_refine_ls_restrained_S_all 1.061
_refine_ls_R_factor_all 0.0530
_refine_ls_R_factor_gt 0.0388
_refine_ls_shift/su_max 0.001
_refine_ls_shift/su_mean 0.000
_refine_ls_structure_factor_coef Fsqd
_refine_ls_weighting_details 'calc w=1/[\s^2^(Fo^2^)+(0.0536P)^2^+8.8430P] where P=(Fo^2^+2Fc^2^)/3'
_refine_ls_weighting_scheme calc
_refine_ls_wR_factor_gt 0.0987
_refine_ls_wR_factor_ref 0.1077
_reflns_number_gt 8624
_reflns_number_total 10502
_reflns_threshold_expression >2sigma(I)
_cod_data_source_file c4dt01242a2.cif
_cod_data_source_block I
_cod_depositor_comments 'Adding full bibliography for 7031303--7031308.cif.'
_cod_database_code 7031304

loop_
_space_group_symop_operation_xyz
'x, y, z'
'-x+1/2, y+1/2, -z+1/2'
'-x, -y, -z'
'x-1/2, -y-1/2, z-1/2'

loop_
_atom_site_type_symbol
_atom_site_label
_atom_site_fract_x
_atom_site_fract_y
_atom_site_fract_z
_atom_site_U_iso_or_equiv
_atom_site_adp_type
_atom_site_calc_flag
_atom_site_refinement_flags
_atom_site_occupancy
_atom_site_disorder_assembly
_atom_site_disorder_group
C C1 0.8299(2) 0.27694(13) 0.02099(15) 0.0171(5) Uani d . 1 . .
H H1A 0.8778 0.285 0.0663 0.021 Uiso calc R 1 . .
H H1B 0.8081 0.3173 -0.0008 0.021 Uiso calc R 1 . .
C C2 0.7353(3) 0.18878(14) 0.11721(15) 0.0192(6) Uani d . 1 . .
C C3 0.6837(3) 0.13072(14) 0.11885(16) 0.0223(6) Uani d . 1 . .
C C4 0.7141(3) 0.09062(15) 0.17534(17) 0.0290(7) Uani d . 1 . .
H H4 0.6796 0.0509 0.1761 0.035 Uiso calc R 1 . .
C C5 0.7953(3) 0.10934(17) 0.23044(18) 0.0339(8) Uani d . 1 . .
H H5 0.8175 0.0818 0.2682 0.041 Uiso calc R 1 . .
C C6 0.8442(3) 0.16757(17) 0.23088(18) 0.0314(7) Uani d . 1 . .
H H6 0.8981 0.1804 0.2693 0.038 Uiso calc R 1 . .
C C7 0.8136(3) 0.20705(15) 0.17455(16) 0.0239(6) Uani d . 1 . .
H H7 0.8465 0.2472 0.1749 0.029 Uiso calc R 1 . .
C C8 0.4850(3) 0.09396(19) 0.0874(2) 0.0394(9) Uani d . 1 . .
H H8A 0.4295 0.0809 0.0476 0.059 Uiso calc R 1 . .
H H8B 0.4526 0.1294 0.111 0.059 Uiso calc R 1 . .
H H8C 0.4978 0.06 0.1213 0.059 Uiso calc R 1 . .
C C9 0.6461(4) 0.05760(16) 0.02404(19) 0.0394(9) Uani d . 1 . .
H H9A 0.5891 0.0444 -0.0149 0.059 Uiso calc R 1 . .
H H9B 0.6606 0.0237 0.0578 0.059 Uiso calc R 1 . .
H H9C 0.7201 0.0692 0.0051 0.059 Uiso calc R 1 . .
C C10 0.6065(3) 0.29802(14) 0.07510(15) 0.0203(6) Uani d . 1 . .
C C11 0.4854(3) 0.29807(15) 0.05363(16) 0.0226(6) Uani d . 1 . .
C C12 0.4136(3) 0.34255(17) 0.08123(18) 0.0296(7) Uani d . 1 . .
H H12 0.3316 0.3428 0.0669 0.036 Uiso calc R 1 . .
C C13 0.4600(3) 0.38608(17) 0.1289(2) 0.0348(8) Uani d . 1 . .
H H13 0.4098 0.4153 0.1481 0.042 Uiso calc R 1 . .
C C14 0.5801(3) 0.38714(17) 0.1486(2) 0.0353(8) Uani d . 1 . .
H H14 0.6126 0.4179 0.1802 0.042 Uiso calc R 1 . .
C C15 0.6525(3) 0.34310(15) 0.12211(18) 0.0278(7) Uani d . 1 . .
H H15 0.7346 0.3437 0.1362 0.033 Uiso calc R 1 . .
C C16 0.3273(3) 0.2261(2) 0.0247(3) 0.0533(12) Uani d . 1 . .
H H16A 0.2958 0.1961 -0.0107 0.08 Uiso calc R 1 . .
H H16B 0.2691 0.2586 0.0294 0.08 Uiso calc R 1 . .
H H16C 0.3445 0.2054 0.0705 0.08 Uiso calc R 1 . .
C C17 0.4114(4) 0.2843(2) -0.0676(2) 0.0518(12) Uani d . 1 . .
H H17A 0.3786 0.2544 -0.1028 0.078 Uiso calc R 1 . .
H H17B 0.4843 0.3015 -0.083 0.078 Uiso calc R 1 . .
H H17C 0.3544 0.3175 -0.0631 0.078 Uiso calc R 1 . .
C C18 1.0128(2) 0.29812(14) -0.06410(16) 0.0204(6) Uani d . 1 . .
C C19 1.0209(3) 0.30827(14) -0.13624(17) 0.0233(6) Uani d . 1 . .
C C20 1.0787(3) 0.36084(16) -0.15773(19) 0.0341(8) Uani d . 1 . .
H H20 1.083 0.3685 -0.2068 0.041 Uiso calc R 1 . .
C C21 1.1295(4) 0.40150(18) -0.1083(2) 0.0446(10) Uani d . 1 . .
H H21 1.1676 0.4374 -0.1234 0.054 Uiso calc R 1 . .
C C22 1.1251(4) 0.39026(18) -0.0361(2) 0.0421(9) Uani d . 1 . .
H H22 1.1623 0.4176 -0.0019 0.051 Uiso calc R 1 . .
C C23 1.0665(3) 0.33908(16) -0.01475(18) 0.0294(7) Uani d . 1 . .
H H23 1.0626 0.3316 0.0344 0.035 Uiso calc R 1 . .
C C24 1.0380(4) 0.2521(2) -0.2458(2) 0.0465(10) Uani d . 1 . .
H H24A 0.996 0.2242 -0.28 0.07 Uiso calc R 1 . .
H H24B 1.1106 0.2323 -0.2254 0.07 Uiso calc R 1 . .
H H24C 1.0576 0.2902 -0.2698 0.07 Uiso calc R 1 . .
C C25 0.8535(4) 0.2966(2) -0.2209(2) 0.0463(10) Uani d . 1 . .
H H25A 0.8135 0.2691 -0.2564 0.069 Uiso calc R 1 . .
H H25B 0.8736 0.3352 -0.2436 0.069 Uiso calc R 1 . .
H H25C 0.8013 0.3052 -0.1838 0.069 Uiso calc R 1 . .
C C26 1.0192(2) 0.18417(14) 0.01717(16) 0.0201(6) Uani d . 1 . .
C C27 1.0593(3) 0.13106(14) -0.01414(17) 0.0238(6) Uani d . 1 . .
C C28 1.1285(3) 0.08935(16) 0.0271(2) 0.0322(7) Uani d . 1 . .
H H28 1.1564 0.0532 0.0059 0.039 Uiso calc R 1 . .
C C29 1.1569(3) 0.09998(17) 0.0986(2) 0.0363(8) Uani d . 1 . .
H H29 1.203 0.0709 0.1263 0.044 Uiso calc R 1 . .
C C30 1.1188(3) 0.15239(18) 0.12948(19) 0.0340(8) Uani d . 1 . .
H H30 1.1387 0.1597 0.1786 0.041 Uiso calc R 1 . .
C C31 1.0507(3) 0.19505(16) 0.08885(17) 0.0276(7) Uani d . 1 . .
H H31 1.0258 0.2318 0.1102 0.033 Uiso calc R 1 . .
C C32 1.1385(3) 0.1305(2) -0.1282(2) 0.0433(10) Uani d . 1 . .
H H32A 1.1197 0.1232 -0.1791 0.065 Uiso calc R 1 . .
H H32B 1.2003 0.1019 -0.1098 0.065 Uiso calc R 1 . .
H H32C 1.1659 0.1729 -0.1206 0.065 Uiso calc R 1 . .
C C33 0.9867(4) 0.05751(17) -0.1052(3) 0.0499(11) Uani d . 1 . .
H H33A 0.9692 0.052 -0.1564 0.075 Uiso calc R 1 . .
H H33B 0.9147 0.0513 -0.0815 0.075 Uiso calc R 1 . .
H H33C 1.0463 0.0275 -0.0873 0.075 Uiso calc R 1 . .
C C100 0.8412(13) 0.4495(6) 0.0021(10) 0.110(4) Uani d PDU 0.5 A 1
H H10A 0.9023 0.4814 0.0043 0.165 Uiso calc PR 0.5 A 1
H H10B 0.8742 0.4115 0.0235 0.165 Uiso calc PR 0.5 A 1
H H10C 0.7757 0.4634 0.0283 0.165 Uiso calc PR 0.5 A 1
C C101 0.7981(10) 0.4380(5) -0.0725(8) 0.085(3) Uani d PDU 0.5 A 1
H H10D 0.7648 0.4766 -0.0937 0.102 Uiso calc PR 0.5 A 1
H H10E 0.8653 0.4259 -0.099 0.102 Uiso calc PR 0.5 A 1
O O1 0.7112(7) 0.3913(4) -0.0802(6) 0.059(3) Uani d PDU 0.5 A 1
C C102 0.5274(10) 0.4385(5) -0.1086(9) 0.110(4) Uani d PDU 0.5 A 1
H H10F 0.46 0.4416 -0.1444 0.165 Uiso calc PR 0.5 A 1
H H10G 0.5609 0.4795 -0.099 0.165 Uiso calc PR 0.5 A 1
H H10H 0.5016 0.4212 -0.0648 0.165 Uiso calc PR 0.5 A 1
C C103 0.6202(9) 0.3968(5) -0.1359(7) 0.085(3) Uani d PDU 0.5 A 1
H H10I 0.5863 0.3559 -0.1486 0.102 Uiso calc PR 0.5 A 1
H H10J 0.651 0.415 -0.1784 0.102 Uiso calc PR 0.5 A 1
O O2 0.7143(15) 0.4051(6) -0.0562(6) 0.104(5) Uani d PD 0.5 B 2
C C200 0.6600(16) 0.4855(6) 0.0186(7) 0.117(5) Uani d PD 0.5 B 2
H H20A 0.6871 0.5134 0.0574 0.175 Uiso calc PR 0.5 B 2
H H20B 0.5954 0.46 0.0331 0.175 Uiso calc PR 0.5 B 2
H H20C 0.6324 0.5095 -0.0234 0.175 Uiso calc PR 0.5 B 2
C C201 0.7670(13) 0.4418(5) 0.0003(5) 0.079(3) Uani d PD 0.5 B 2
H H20D 0.8333 0.4663 -0.0151 0.095 Uiso calc PR 0.5 B 2
H H20E 0.7956 0.4162 0.0415 0.095 Uiso calc PR 0.5 B 2
C C202 0.6269(17) 0.4095(8) -0.1737(7) 0.117(5) Uani d PD 0.5 B 2
H H20F 0.6392 0.4277 -0.2198 0.175 Uiso calc PR 0.5 B 2
H H20G 0.5519 0.4239 -0.1584 0.175 Uiso calc PR 0.5 B 2
H H20H 0.6253 0.3645 -0.178 0.175 Uiso calc PR 0.5 B 2
C C204 0.7219(13) 0.4275(5) -0.1221(6) 0.079(3) Uani d PD 0.5 B 2
H H20I 0.7971 0.4136 -0.139 0.095 Uiso calc PR 0.5 B 2
H H20J 0.724 0.473 -0.1195 0.095 Uiso calc PR 0.5 B 2
N N1 0.5982(2) 0.11130(13) 0.06061(14) 0.0260(6) Uani d . 1 . .
N N2 0.4370(2) 0.25334(14) 0.00196(15) 0.0291(6) Uani d . 1 . .
N N3 0.9630(2) 0.26654(13) -0.18888(14) 0.0288(6) Uani d . 1 . .
N N4 1.0317(2) 0.12048(13) -0.09068(15) 0.0283(6) Uani d . 1 . .
B B1 0.5619(3) 0.17965(16) -0.24452(18) 0.0201(7) Uani d . 1 . .
H H1 0.5621 0.2311 -0.2479 0.024 Uiso calc R 1 . .
B B2 0.6427(3) 0.13182(17) -0.30313(18) 0.0228(7) Uani d . 1 . .
H H2 0.6957 0.1537 -0.3433 0.027 Uiso calc R 1 . .
B B3 0.6829(3) 0.05709(17) -0.26035(19) 0.0236(7) Uani d . 1 . .
H H3 0.7623 0.0301 -0.2724 0.028 Uiso calc R 1 . .
B B4 0.6297(3) 0.05419(16) -0.17239(18) 0.0235(7) Uani d . 1 . .
H H4A 0.6738 0.025 -0.129 0.028 Uiso calc R 1 . .
B B5 0.4283(3) 0.13626(16) -0.22868(18) 0.0213(7) Uani d . 1 . .
H H5A 0.3441 0.1609 -0.2211 0.026 Uiso calc R 1 . .
B B6 0.4880(3) 0.13504(16) -0.31137(18) 0.0223(7) Uani d . 1 . .
H H6A 0.4412 0.1598 -0.3576 0.027 Uiso calc R 1 . .
B B7 0.5594(3) 0.06382(18) -0.32346(18) 0.0259(7) Uani d . 1 . .
H H7A 0.5605 0.0417 -0.3768 0.031 Uiso calc R 1 . .
B B8 0.5489(3) 0.01936(17) -0.24563(19) 0.0251(7) Uani d . 1 . .
H H8 0.5426 -0.0321 -0.2476 0.03 Uiso calc R 1 . .
B B9 0.4688(3) 0.06223(16) -0.18602(18) 0.0219(7) Uani d . 1 . .
H H9 0.4106 0.0385 -0.1499 0.026 Uiso calc R 1 . .
B B10 0.4285(3) 0.06629(17) -0.27814(18) 0.0243(7) Uani d . 1 . .
H H10 0.3436 0.0457 -0.3015 0.029 Uiso calc R 1 . .
P P1 0.69574(6) 0.23710(3) 0.04006(4) 0.01668(15) Uani d . 1 . .
P P2 0.92048(6) 0.23484(3) -0.03828(4) 0.01627(15) Uani d . 1 . .
Cu Cu1 0.56536(3) 0.181774(17) -0.02285(19) 0.02157(9) Uani d . 1 . .
Cu Cu2 0.89269(3) 0.183636(17) -0.138596(19) 0.02184(9) Uani d . 1 . .
Ge Ge1 0.54951(3) 0.14144(14) -0.135709(16) 0.01926(8) Uani d . 1 . .
Ge Ge2 0.73145(3) 0.137532(15) -0.199035(17) 0.02063(8) Uani d . 1 . .

loop_
_atom_site_aniso_label
_atom_site_aniso_U_11
_atom_site_aniso_U_22
_atom_site_aniso_U_33
_atom_site_aniso_U_12
_atom_site_aniso_U_13
_atom_site_aniso_U_23
C1 0.0157(13) 0.0211(13) 0.0151(13) -0.0009(11) 0.0042(10) -0.0014(11)
C2 0.0176(14) 0.0248(15) 0.0158(13) -0.0002(11) 0.0055(11) -0.0004(11)
C3 0.0250(15) 0.0263(15) 0.0162(14) -0.0032(12) 0.0052(12) -0.0016(11)
C4 0.0382(18) 0.0254(16) 0.0237(16) -0.0044(14) 0.0054(14) 0.0045(13)
C5 0.039(2) 0.0374(19) 0.0246(17) -0.0001(15) 0.0003(15) 0.0085(14)
C6 0.0291(17) 0.043(2) 0.0216(16) -0.0038(15) -0.0025(13) 0.0037(14)
C7 0.0240(15) 0.0286(16) 0.0192(15) -0.0055(12) 0.0021(12) 0.0007(12)
C8 0.0330(19) 0.052(2) 0.0335(19) -0.0170(17) 0.0021(15) 0.0080(17)
C9 0.068(3) 0.0284(18) 0.0224(17) 0.0004(17) 0.0039(17) 0.0004(14)
C10 0.0175(14) 0.0260(15) 0.0184(14) 0.0015(11) 0.0077(11) 0.0018(11)
C11 0.0183(14) 0.0303(16) 0.0197(14) -0.0005(12) 0.0047(12) 0.0018(12)
C12 0.0196(15) 0.0416(19) 0.0282(17) 0.0060(13) 0.0058(13) 0.0016(14)
C13 0.0282(17) 0.039(2) 0.039(2) 0.0104(15) 0.0101(15) -0.0028(16)
C14 0.0346(19) 0.0320(18) 0.040(2) 0.0017(15) 0.0070(16) -0.0126(15)
C15 0.0223(15) 0.0287(16) 0.0325(18) 0.0017(13) 0.0031(13) -0.0049(14)
C16 0.0200(18) 0.051(2) 0.091(4) -0.0081(16) 0.015(2) -0.023(2)
C17 0.061(3) 0.063(3) 0.0276(19) 0.029(2) -0.0138(19) -0.0051(18)
C18 0.0157(13) 0.0237(14) 0.0224(15) -0.0003(11) 0.0053(11) 0.0009(12)
C19 0.0207(15) 0.0269(16) 0.0227(15) -0.0014(12) 0.0048(12) 0.0012(12)
C20 0.042(2) 0.0340(18) 0.0274(18) -0.0059(15) 0.0097(15) 0.0080(14)
C21 0.057(3) 0.0323(19) 0.048(2) -0.0175(18) 0.021(2) 0.0023(17)
C22 0.050(2) 0.040(2) 0.039(2) -0.0225(18) 0.0145(18) -0.0118(17)
C23 0.0303(17) 0.0337(17) 0.0252(16) -0.0078(14) 0.0085(14) -0.0016(14)
C24 0.060(3) 0.051(2) 0.032(2) -0.020(2) 0.0250(19) -0.0091(17)
C25 0.043(2) 0.052(2) 0.041(2) -0.0080(19) -0.0119(18) 0.0212(19)
C26 0.0128(13) 0.0269(15) 0.0208(14) -0.0011(11) 0.0023(11) 0.0058(12)
C27 0.0187(14) 0.0224(15) 0.0304(17) -0.0036(11) 0.0032(12) 0.0039(12)
C28 0.0276(17) 0.0265(17) 0.043(2) 0.0038(13) 0.0064(15) 0.0057(15)
C29 0.0299(18) 0.0384(19) 0.041(2) 0.0069(15) 0.0027(15) 0.0170(16)
C30 0.0309(18) 0.047(2) 0.0233(17) 0.0079(15) 0.0003(14) 0.0082(15)
C31 0.0225(15) 0.0359(18) 0.0246(16) 0.0057(13) 0.0031(13) 0.0030(13)
C32 0.0257(18) 0.073(3) 0.0308(19) 0.0080(18) 0.0034(15) -0.0086(18)
C33 0.052(2) 0.0274(19) 0.065(3) 0.0051(17) -0.019(2) -0.0116(18)
C100 0.090(6) 0.051(5) 0.179(9) -0.005(4) -0.046(7) -0.001(6)
C101 0.069(5) 0.066(5) 0.114(7) -0.031(4) -0.026(5) 0.033(5)
O1 0.052(4) 0.035(4) 0.087(7) -0.015(3) -0.008(4) 0.025(5)
C102 0.090(6) 0.051(5) 0.179(9) -0.005(4) -0.046(7) -0.001(6)
C103 0.069(5) 0.066(5) 0.114(7) -0.031(4) -0.026(5) 0.033(5)
O2 0.164(12) 0.078(9) 0.068(7) -0.013(8) 0.009(7) -0.010(6)
C200 0.189(13) 0.090(7) 0.072(6) -0.067(8) 0.018(7) 0.011(5)
C201 0.130(8) 0.056(5) 0.049(4) 0.003(5) 0.000(5) 0.001(4)
C202 0.189(13) 0.090(7) 0.072(6) -0.067(8) 0.018(7) 0.011(5)
C204 0.130(8) 0.056(5) 0.049(4) 0.003(5) 0.000(5) 0.001(4)
N1 0.0315(15) 0.0282(14) 0.0183(13) -0.0118(11) 0.0027(11) 0.0000(10)
N2 0.0183(13) 0.0420(16) 0.0264(14) -0.0004(11) -0.0004(11) -0.0052(12)
N3 0.0306(15) 0.0385(16) 0.0176(13) -0.0090(12) 0.0042(11) -0.0003(11)
N4 0.0239(14) 0.0276(14) 0.0334(15) 0.0005(11) 0.0024(12) -0.0070(12)
B1 0.0199(16) 0.0231(16) 0.0176(16) -0.0015(12) 0.0022(13) 0.0026(12)
B2 0.0204(16) 0.0306(18) 0.0176(16) -0.0022(13) 0.0036(13) 0.0002(13)
B3 0.0227(17) 0.0269(17) 0.0211(16) -0.0002(14) 0.0015(14) -0.0025(14)
B4 0.0277(18) 0.0236(17) 0.0187(16) -0.0032(14) -0.0019(14) 0.0021(13)
B5 0.0202(16) 0.0254(17) 0.0182(16) 0.0002(13) 0.0008(13) 0.0013(13)
B6 0.0207(16) 0.0303(18) 0.0157(15) 0.0003(13) 0.0002(13) 0.0035(13)
B7 0.0279(18) 0.0333(19) 0.0162(16) -0.0016(15) 0.0010(14) -0.0044(14)
B8 0.0282(18) 0.0226(17) 0.0241(17) -0.0027(14) -0.0002(14) -0.0022(14)
B9 0.0213(16) 0.0246(17) 0.0197(16) -0.0049(13) 0.0019(13) -0.0009(13)
B10 0.0213(16) 0.0320(19) 0.0195(16) -0.0035(14) 0.0014(13) -0.0020(14)
P1 0.0149(3) 0.0214(4) 0.0141(3) -0.0024(3) 0.0031(3) -0.0006(3)
P2 0.0134(3) 0.0211(4) 0.0146(3) -0.0012(3) 0.0028(3) 0.0004(3)
Cu1 0.02040(19) 0.0286(2) 0.01584(18) -0.00584(14) 0.00216(14) -0.00280(14)
Cu2 0.01783(18) 0.0279(2) 0.01984(19) -0.00344(14) 0.00231(14) -0.00399(14)
Ge1 0.01936(16) 0.02432(16) 0.01413(15) -0.00304(12) 0.00171(12) -0.00052(12)
Ge2 0.01679(15) 0.02684(17) 0.01816(16) -0.00277(12) 0.00106(12) -0.00127(12)

loop_
_atom_type_symbol
_atom_type_description
_atom_type_scat_dispersion_real
_atom_type_scat_dispersion_imag
_atom_type_scat_source
C C 0.0033 0.0016 'International Tables Vol C Tables 4.2.6.8 and 6.1.1.4'
N N 0.0061 0.0033 'International Tables Vol C Tables 4.2.6.8 and 6.1.1.4'
B B 0.0013 0.0007 'International Tables Vol C Tables 4.2.6.8 and 6.1.1.4'
P P 0.1023 0.0942 'International Tables Vol C Tables 4.2.6.8 and 6.1.1.4'
Cu Cu 0.3201 1.2651 'International Tables Vol C Tables 4.2.6.8 and 6.1.1.4'
Ge Ge 0.1547 1.8001 'International Tables Vol C Tables 4.2.6.8 and 6.1.1.4'
O O 0.0106 0.0060 'International Tables Vol C Tables 4.2.6.8 and 6.1.1.4'
H H 0.0000 0.0000 'International Tables Vol C Tables 4.2.6.8 and 6.1.1.4'

loop_
_geom_angle_atom_site_label_1
_geom_angle_atom_site_label_2
_geom_angle_atom_site_label_3
_geom_angle
P1 C1 P2 114.44(15)
P1 C1 H1A 108.6
P2 C1 H1A 108.6
P1 C1 H1B 108.6
P2 C1 H1B 108.6
H1A C1 H1B 107.6
C3 C2 C7 118.7(3)
C3 C2 P1 117.7(2)
C7 C2 P1 123.5(2)
C2 C3 C4 120.3(3)
C2 C3 N1 119.8(3)
C4 C3 N1 119.9(3)
C5 C4 C3 119.6(3)
C5 C4 H4 120.2
C3 C4 H4 120.2
C6 C5 C4 120.9(3)
C6 C5 H5 119.6
C4 C5 H5 119.6
C5 C6 C7 119.2(3)
C5 C6 H6 120.4
C7 C6 H6 120.4
C6 C7 C2 121.3(3)
C6 C7 H7 119.4
C2 C7 H7 119.4
N1 C8 H8A 109.5
N1 C8 H8B 109.5
H8A C8 H8B 109.5
N1 C8 H8C 109.5
H8A C8 H8C 109.5
H8B C8 H8C 109.5
N1 C9 H9A 109.5
N1 C9 H9B 109.5
H9A C9 H9B 109.5
N1 C9 H9C 109.5
H9A C9 H9C 109.5
H9B C9 H9C 109.5
C15 C10 C11 119.2(3)
C15 C10 P1 123.4(2)
C11 C10 P1 117.4(2)
C12 C11 C10 119.1(3)
C12 C11 N2 121.0(3)
C10 C11 N2 119.9(3)
C13 C12 C11 121.1(3)
C13 C12 H12 119.5
C11 C12 H12 119.5
C12 C13 C14 119.9(3)
C12 C13 H13 120.0
C14 C13 H13 120.0
C13 C14 C15 119.8(3)
C13 C14 H14 120.1
C15 C14 H14 120.1
C14 C15 C10 120.9(3)
C14 C15 H15 119.5
C10 C15 H15 119.5
N2 C16 H16A 109.5
N2 C16 H16B 109.5
H16A C16 H16B 109.5
N2 C16 H16C 109.5
H16A C16 H16C 109.5
H16B C16 H16C 109.5
N2 C17 H17A 109.5
N2 C17 H17B 109.5
H17A C17 H17B 109.5
N2 C17 H17C 109.5
H17A C17 H17C 109.5
H17B C17 H17C 109.5
C23 C18 C19 119.5(3)
C23 C18 P2 122.1(2)
C19 C18 P2 118.2(2)
C18 C19 C20 119.3(3)
C18 C19 N3 120.2(3)
C20 C19 N3 120.3(3)
C21 C20 C19 120.4(3)
C21 C20 H20 119.8
C19 C20 H20 119.8
C20 C21 C22 120.3(3)
C20 C21 H21 119.8
C22 C21 H21 119.8
C23 C22 C21 119.4(3)
C23 C22 H22 120.3
C21 C22 H22 120.3
C22 C23 C18 121.0(3)
C22 C23 H23 119.5
C18 C23 H23 119.5
N3 C24 H24A 109.5
N3 C24 H24B 109.5
H24A C24 H24B 109.5
N3 C24 H24C 109.5
H24A C24 H24C 109.5
H24B C24 H24C 109.5
N3 C25 H25A 109.5
N3 C25 H25B 109.5
H25A C25 H25B 109.5
N3 C25 H25C 109.5
H25A C25 H25C 109.5
H25B C25 H25C 109.5
C31 C26 C27 119.3(3)
C31 C26 P2 123.1(2)
C27 C26 P2 117.5(2)
C26 C27 C28 119.4(3)
C26 C27 N4 119.9(3)
C28 C27 N4 120.6(3)
C29 C28 C27 120.7(3)
C29 C28 H28 119.6
C27 C28 H28 119.6
C30 C29 C28 120.1(3)
C30 C29 H29 119.9
C28 C29 H29 119.9
C29 C30 C31 120.0(3)
C29 C30 H30 120.0
C31 C30 H30 120.0
C26 C31 C30 120.4(3)
C26 C31 H31 119.8
C30 C31 H31 119.8
N4 C32 H32A 109.5
N4 C32 H32B 109.5
H32A C32 H32B 109.5
N4 C32 H32C 109.5
H32A C32 H32C 109.5
H32B C32 H32C 109.5
N4 C33 H33A 109.5
N4 C33 H33B 109.5
H33A C33 H33B 109.5
N4 C33 H33C 109.5
H33A C33 H33C 109.5
H33B C33 H33C 109.5
C101 C100 H10A 109.5
C101 C100 H10B 109.5
H10A C100 H10B 109.5
C101 C100 H10C 109.5
H10A C100 H10C 109.5
H10B C100 H10C 109.5
O1 C101 C100 112.9(11)
O1 C101 H10D 109.0
C100 C101 H10D 109.0
O1 C101 H10E 109.0
C100 C101 H10E 109.0
H10D C101 H10E 107.8
C101 O1 C103 118.4(8)
C103 C102 H10F 109.5
C103 C102 H10G 109.5
H10F C102 H10G 109.5
C103 C102 H10H 109.5
H10F C102 H10H 109.5
H10G C102 H10H 109.5
O1 C103 C102 106.4(10)
O1 C103 H10I 110.4
C102 C103 H10I 110.4
O1 C103 H10J 110.4
C102 C103 H10J 110.4
H10I C103 H10J 108.6
C204 O2 C201 115.7(13)
C201 C200 H20A 109.5
C201 C200 H20B 109.5
H20A C200 H20B 109.5
C201 C200 H20C 109.5
H20A C200 H20C 109.5
H20B C200 H20C 109.5
O2 C201 C200 102.5(11)
O2 C201 H20D 111.3
C200 C201 H20D 111.3
O2 C201 H20E 111.3
C200 C201 H20E 111.3
H20D C201 H20E 109.2
C204 C202 H20F 109.5
C204 C202 H20G 109.5
H20F C202 H20G 109.5
C204 C202 H20H 109.5
H20F C202 H20H 109.5
H20G C202 H20H 109.5
O2 C204 C202 114.9(13)
O2 C204 H20I 108.6
C202 C204 H20I 108.6
O2 C204 H20J 108.6
C202 C204 H20J 108.6
H20I C204 H20J 107.5
C3 N1 C8 110.9(3)
C3 N1 C9 109.2(3)
C8 N1 C9 109.2(3)
C3 N1 Cu1 113.38(19)
C8 N1 Cu1 109.0(2)
C9 N1 Cu1 104.87(19)
C11 N2 C16 110.5(3)
C11 N2 C17 109.0(3)
C16 N2 C17 109.7(3)
C11 N2 Cu1 113.24(19)
C16 N2 Cu1 111.9(2)
C17 N2 Cu1 102.1(2)
C19 N3 C24 112.0(3)
C19 N3 C25 108.4(3)
C24 N3 C25 108.5(3)
C19 N3 Cu2 111.69(19)
C24 N3 Cu2 113.5(2)
C25 N3 Cu2 102.0(2)
C27 N4 C33 111.5(3)
C27 N4 C32 109.8(3)
C33 N4 C32 109.5(3)
C27 N4 Cu2 112.63(19)
C33 N4 Cu2 105.8(2)
C32 N4 Cu2 107.5(2)
B6 B1 B2 58.82(19)
B6 B1 B5 58.83(19)
B2 B1 B5 106.2(2)
B6 B1 Ge1 113.2(2)
B2 B1 Ge1 115.2(2)
B5 B1 Ge1 62.41(14)
B6 B1 Ge2 113.2(2)
B2 B1 Ge2 62.34(15)
B5 B1 Ge2 115.26(19)
Ge1 B1 Ge2 67.61(10)
B6 B1 H1 121.0
B2 B1 H1 121.9
B5 B1 H1 121.8
Ge1 B1 H1 115.1
Ge2 B1 H1 115.1
B6 B2 B7 60.1(2)
B6 B2 B1 58.27(19)
B7 B2 B1 108.3(2)
B6 B2 B3 106.2(2)
B7 B2 B3 58.21(19)
B1 B2 B3 110.5(2)
B6 B2 Ge2 117.8(2)
B7 B2 Ge2 116.5(2)
B1 B2 Ge2 68.28(15)
B3 B2 Ge2 64.54(15)
B6 B2 H2 121.5
B7 B2 H2 121.1
B1 B2 H2 120.2
B3 B2 H2 122.8
Ge2 B2 H2 111.2
B7 B3 B8 60.1(2)
B7 B3 B4 108.0(2)
B8 B3 B4 58.60(19)
B7 B3 B2 58.8(2)
B8 B3 B2 106.9(2)
B4 B3 B2 109.9(2)
B7 B3 Ge2 116.7(2)
B8 B3 Ge2 118.3(2)
B4 B3 Ge2 67.96(16)
B2 B3 Ge2 64.12(16)
B7 B3 H3 121.0
B8 B3 H3 120.9
B4 B3 H3 120.7
B2 B3 H3 122.8
Ge2 B3 H3 111.3
B8 B4 B3 59.40(19)
B8 B4 B9 59.13(19)
B3 B4 B9 106.2(2)
B8 B4 Ge2 114.5(2)
B3 B4 Ge2 62.80(15)
B9 B4 Ge2 115.1(2)
B8 B4 Ge1 114.0(2)
B3 B4 Ge1 115.6(2)
B9 B4 Ge1 62.15(15)
Ge2 B4 Ge1 67.64(10)
B8 B4 H4A 120.1
B3 B4 H4A 121.6
B9 B4 H4A 122.2
Ge2 B4 H4A 114.6
Ge1 B4 H4A 114.9
B6 B5 B10 60.2(2)
B6 B5 B1 58.02(19)
B10 B5 B1 108.1(2)
B6 B5 B9 106.0(2)
B10 B5 B9 58.24(19)
B1 B5 B9 110.0(2)
B6 B5 Ge1 117.3(2)
B10 B5 Ge1 116.4(2)
B1 B5 Ge1 67.97(15)
B9 B5 Ge1 64.37(15)
B6 B5 H5A 121.7
B10 B5 H5A 121.0
B1 B5 H5A 120.6
B9 B5 H5A 123.0
Ge1 B5 H5A 111.6
B1 B6 B2 62.9(2)
B1 B6 B5 63.15(19)
B2 B6 B5 112.8(2)
B1 B6 B7 112.4(2)
B2 B6 B7 60.5(2)
B5 B6 B7 110.3(2)
B1 B6 B10 112.6(2)
B2 B6 B10 110.3(2)
B5 B6 B10 60.53(19)
B7 B6 B10 60.5(2)
B1 B6 H6A 117.6
B2 B6 H6A 119.5
B5 B6 H6A 119.4
B7 B6 H6A 120.7
B10 B6 H6A 120.6
B3 B7 B6 109.4(2)
B3 B7 B8 60.3(2)
B6 B7 B8 107.5(2)
B3 B7 B2 63.0(2)
B6 B7 B2 59.3(2)
B8 B7 B2 110.3(2)
B3 B7 B10 109.1(2)
B6 B7 B10 59.9(2)
B8 B7 B10 59.7(2)
B2 B7 B10 108.9(2)
B3 B7 H7A 120.0
B6 B7 H7A 122.2
B8 B7 H7A 121.6
B2 B7 H7A 120.0
B10 B7 H7A 121.6
B4 B8 B10 111.0(3)
B4 B8 B7 110.4(3)
B10 B8 B7 60.5(2)
B4 B8 B9 62.5(2)
B10 B8 B9 59.6(2)
B7 B8 B9 108.6(3)
B4 B8 B3 62.0(2)
B10 B8 B3 109.2(3)
B7 B8 B3 59.7(2)
B9 B8 B3 110.9(2)
B4 B8 H8 118.8
B10 B8 H8 121.1
B7 B8 H8 121.6
B9 B8 H8 120.6
B3 B8 H8 120.5
B10 B9 B8 60.1(2)
B10 B9 B4 108.1(2)
B8 B9 B4 58.36(19)
B10 B9 B5 59.3(2)
B8 B9 B5 107.6(2)
B4 B9 B5 110.6(2)
B10 B9 Ge1 117.6(2)
B8 B9 Ge1 118.7(2)
B4 B9 Ge1 68.26(16)
B5 B9 Ge1 64.64(15)
B10 B9 H9 120.7
B8 B9 H9 120.9
B4 B9 H9 120.7
B5 B9 H9 122.1
Ge1 B9 H9 110.7
B9 B10 B8 60.3(2)
B9 B10 B6 108.6(2)
B8 B10 B6 107.3(2)
B9 B10 B5 62.4(2)
B8 B10 B5 110.2(2)
B6 B10 B5 59.30(19)
B9 B10 B7 108.6(2)
B8 B10 B7 59.8(2)
B6 B10 B7 59.6(2)
B5 B10 B7 108.5(2)
B9 B10 H10 120.5
B8 B10 H10 121.4
B6 B10 H10 122.6
B5 B10 H10 120.3
B7 B10 H10 121.9
C2 P1 C1 106.36(13)
C2 P1 C10 103.37(13)
C1 P1 C10 103.47(13)
C2 P1 Cu1 103.12(10)
C1 P1 Cu1 134.17(9)
C10 P1 Cu1 102.87(10)
C18 P2 C26 105.46(13)
C18 P2 C1 99.14(13)
C26 P2 C1 107.41(13)
C18 P2 Cu2 101.01(10)
C26 P2 Cu2 102.90(10)
C1 P2 Cu2 137.27(9)
P1 Cu1 N1 85.90(7)
P1 Cu1 N2 85.89(7)
N1 Cu1 N2 114.04(11)
P1 Cu1 Ge1 135.17(3)
N1 Cu1 Ge1 113.23(7)
N2 Cu1 Ge1 117.82(7)
P2 Cu2 N3 86.02(7)
P2 Cu2 N4 85.34(7)
N3 Cu2 N4 113.77(11)
P2 Cu2 Ge2 133.98(3)
N3 Cu2 Ge2 116.27(7)
N4 Cu2 Ge2 116.16(7)
B9 Ge1 B5 50.98(13)
B9 Ge1 B1 87.08(13)
B5 Ge1 B1 49.62(13)
B9 Ge1 B4 49.59(13)
B5 Ge1 B4 87.23(13)
B1 Ge1 B4 88.10(13)
B9 Ge1 Cu1 135.68(9)
B5 Ge1 Cu1 140.73(9)
B1 Ge1 Cu1 135.03(9)
B4 Ge1 Cu1 127.57(9)
B9 Ge1 Ge2 95.86(9)
B5 Ge1 Ge2 96.09(9)
B1 Ge1 Ge2 56.24(9)
B4 Ge1 Ge2 56.01(9)
Cu1 Ge1 Ge2 117.487(17)
B2 Ge2 B3 51.34(14)
B2 Ge2 B4 87.08(13)
B3 Ge2 B4 49.24(13)
B2 Ge2 B1 49.38(13)
B3 Ge2 B1 87.33(13)
B4 Ge2 B1 88.27(13)
B2 Ge2 Cu2 140.63(10)
B3 Ge2 Cu2 141.14(10)
B4 Ge2 Cu2 130.38(9)
B1 Ge2 Cu2 129.45(9)
B2 Ge2 Ge1 95.78(9)
B3 Ge2 Ge1 95.91(10)
B4 Ge2 Ge1 56.36(9)
B1 Ge2 Ge1 56.15(8)
Cu2 Ge2 Ge1 114.098(17)

loop_
_geom_bond_atom_site_label_1
_geom_bond_atom_site_label_2
_geom_bond_distance
C1 P1 1.822(3)
C1 P2 1.838(3)
C1 H1A 0.99
C1 H1B 0.99
C2 C3 1.394(4)
C2 C7 1.399(4)
C2 P1 1.822(3)
C3 C4 1.399(4)
C3 N1 1.466(4)
C4 C5 1.391(5)
C4 H4 0.95
C5 C6 1.382(5)
C5 H5 0.95
C6 C7 1.388(5)
C6 H6 0.95
C7 H7 0.95
C8 N1 1.479(4)
C8 H8A 0.98
C8 H8B 0.98
C8 H8C 0.98
C9 N1 1.486(4)
C9 H9A 0.98
C9 H9B 0.98
C9 H9C 0.98
C10 C15 1.394(4)
C10 C11 1.404(4)
C10 P1 1.831(3)
C11 C12 1.398(4)
C11 N2 1.452(4)
C12 C13 1.379(5)
C12 H12 0.95
C13 C14 1.387(5)
C13 H13 0.95
C14 C15 1.388(5)
C14 H14 0.95
C15 H15 0.95
C16 N2 1.484(5)
C16 H16A 0.98
C16 H16B 0.98
C16 H16C 0.98
C17 N2 1.485(5)
C17 H17A 0.98
C17 H17B 0.98
C17 H17C 0.98
C18 C23 1.392(4)
C18 C19 1.395(4)
C18 P2 1.825(3)
C19 C20 1.398(4)
C19 N3 1.460(4)
C20 C21 1.376(5)
C20 H20 0.95
C21 C22 1.394(6)
C21 H21 0.95
C22 C23 1.377(5)
C22 H22 0.95
C23 H23 0.95
C24 N3 1.470(4)
C24 H24A 0.98
C24 H24B 0.98
C24 H24C 0.98
C25 N3 1.489(5)
C25 H25A 0.98
C25 H25B 0.98
C25 H25C 0.98
C26 C31 1.392(4)
C26 C27 1.393(4)
C26 P2 1.835(3)
C27 C28 1.394(5)
C27 N4 1.473(4)
C28 C29 1.381(5)
C28 H28 0.95
C29 C30 1.369(5)
C29 H29 0.95
C30 C31 1.394(5)
C30 H30 0.95
C31 H31 0.95
C32 N4 1.481(5)
C32 H32A 0.98
C32 H32B 0.98
C32 H32C 0.98
C33 N4 1.479(5)
C33 H33A 0.98
C33 H33B 0.98
C33 H33C 0.98
C100 C101 1.47(2)
C100 H10A 0.98
C100 H10B 0.98
C100 H10C 0.98
C101 O1 1.415(8)
C101 H10D 0.99
C101 H10E 0.99
O1 C103 1.416(8)
C102 C103 1.519(15)
C102 H10F 0.98
C102 H10G 0.98
C102 H10H 0.98
C103 H10I 0.99
C103 H10J 0.99
O2 C204 1.350(17)
O2 C201 1.423(7)
C200 C201 1.61(2)
C200 H20A 0.98
C200 H20B 0.98
C200 H20C 0.98
C201 H20D 0.99
C201 H20E 0.99
C202 C204 1.445(18)
C202 H20F 0.98
C202 H20G 0.98
C202 H20H 0.98
C204 H20I 0.99
C204 H20J 0.99
N1 Cu1 2.208(3)
N2 Cu1 2.216(3)
N3 Cu2 2.221(3)
N4 Cu2 2.227(3)
B1 B6 1.748(5)
B1 B2 1.830(5)
B1 B5 1.839(5)
B1 Ge1 2.238(3)
B1 Ge2 2.240(3)
B1 H1 1.12
B2 B6 1.759(5)
B2 B7 1.780(5)
B2 B3 1.853(5)
B2 Ge2 2.136(3)
B2 H2 1.12
B3 B7 1.769(5)
B3 B8 1.779(5)
B3 B4 1.825(5)
B3 Ge2 2.143(4)
B3 H3 1.12
B4 B8 1.764(5)
B4 B9 1.839(5)
B4 Ge2 2.234(3)
B4 Ge1 2.243(4)
B4 H4A 1.12
B5 B6 1.764(5)
B5 B10 1.786(5)
B5 B9 1.840(5)
B5 Ge1 2.140(3)
B5 H5A 1.12
B6 B7 1.773(5)
B6 B10 1.779(5)
B6 H6A 1.12
B7 B8 1.775(5)
B7 B10 1.789(5)
B7 H7A 1.12
B8 B10 1.775(5)
B8 B9 1.779(5)
B8 H8 1.12
B9 B10 1.765(5)
B9 Ge1 2.135(3)
B9 H9 1.12
B10 H10 1.12
P1 Cu1 2.1803(8)
P2 Cu2 2.1993(8)
Cu1 Ge1 2.3017(5)
Cu2 Ge2 2.3049(5)
Ge1 Ge2 2.4915(4)

loop_
_geom_torsion_atom_site_label_1
_geom_torsion_atom_site_label_2
_geom_torsion_atom_site_label_3
_geom_torsion_atom_site_label_4
_geom_torsion
C7 C2 C3 C4 -2.9(4)
P1 C2 C3 C4 177.5(2)
C7 C2 C3 N1 177.9(3)
P1 C2 C3 N1 -1.7(4)
C2 C3 C4 C5 0.8(5)
N1 C3 C4 C5 180.0(3)
C3 C4 C5 C6 1.5(5)
C4 C5 C6 C7 -1.6(5)
C5 C6 C7 C2 -0.6(5)
C3 C2 C7 C6 2.9(5)
P1 C2 C7 C6 -177.5(3)
C15 C10 C11 C12 -1.4(5)
P1 C10 C11 C12 177.7(2)
C15 C10 C11 N2 176.9(3)
P1 C10 C11 N2 -3.9(4)
C10 C11 C12 C13 0.1(5)
N2 C11 C12 C13 -178.2(3)
C11 C12 C13 C14 1.7(6)
C12 C13 C14 C15 -2.1(6)
C13 C14 C15 C10 0.7(6)
C11 C10 C15 C14 1.0(5)
P1 C10 C15 C14 -178.1(3)
C23 C18 C19 C20 -2.7(5)
P2 C18 C19 C20 172.0(3)
C23 C18 C19 N3 -178.7(3)
P2 C18 C19 N3 -4.0(4)
C18 C19 C20 C21 1.5(5)
N3 C19 C20 C21 177.5(3)
C19 C20 C21 C22 0.9(6)
C20 C21 C22 C23 -2.0(7)
C21 C22 C23 C18 0.8(6)
C19 C18 C23 C22 1.6(5)
P2 C18 C23 C22 -172.9(3)
C31 C26 C27 C28 1.1(4)
P2 C26 C27 C28 -176.1(2)
C31 C26 C27 N4 -176.9(3)
P2 C26 C27 N4 6.0(4)
C26 C27 C28 C29 0.5(5)
N4 C27 C28 C29 178.4(3)
C27 C28 C29 C30 -1.1(5)
C28 C29 C30 C31 0.2(6)
C27 C26 C31 C30 -1.9(5)
P2 C26 C31 C30 175.0(3)
C29 C30 C31 C26 1.3(5)
C100 C101 O1 C103 146.1(13)
C101 O1 C103 C102 -83.7(14)
C204 O2 C201 C200 90.5(16)
C201 O2 C204 C202 -151.3(14)
C2 C3 N1 C8 -123.3(3)
C4 C3 N1 C8 57.5(4)
C2 C3 N1 C9 116.3(3)
C4 C3 N1 C9 -62.9(4)
C2 C3 N1 Cu1 -0.3(4)
C4 C3 N1 Cu1 -179.4(2)
C12 C11 N2 C16 -46.7(4)
C10 C11 N2 C16 135.0(3)
C12 C11 N2 C17 74.0(4)
C10 C11 N2 C17 -104.3(3)
C12 C11 N2 Cu1 -173.1(2)
C10 C11 N2 Cu1 8.6(4)
C18 C19 N3 C24 -137.5(3)
C20 C19 N3 C24 46.5(4)
C18 C19 N3 C25 102.7(3)
C20 C19 N3 C25 -73.2(4)
C18 C19 N3 Cu2 -8.9(4)
C20 C19 N3 Cu2 175.1(3)
C26 C27 N4 C33 -132.1(3)
C28 C27 N4 C33 50.0(4)
C26 C27 N4 C32 106.4(3)
C28 C27 N4 C32 -71.5(4)
C26 C27 N4 Cu2 -13.3(3)
C28 C27 N4 Cu2 168.8(2)
B5 B1 B2 B6 36.4(2)
Ge1 B1 B2 B6 103.0(2)
Ge2 B1 B2 B6 146.8(2)
B6 B1 B2 B7 -34.8(2)
B5 B1 B2 B7 1.5(3)
Ge1 B1 B2 B7 68.2(3)
Ge2 B1 B2 B7 112.0(2)
B6 B1 B2 B3 -96.9(3)
B5 B1 B2 B3 -60.5(3)
Ge1 B1 B2 B3 6.1(3)
Ge2 B1 B2 B3 49.97(19)
B6 B1 B2 Ge2 -146.8(2)
B5 B1 B2 Ge2 -110.5(2)
Ge1 B1 B2 Ge2 -43.83(16)
B6 B2 B3 B7 37.7(2)
B1 B2 B3 B7 99.3(3)
Ge2 B2 B3 B7 151.3(2)
B6 B2 B3 B8 0.2(3)
B7 B2 B3 B8 -37.5(2)
B1 B2 B3 B8 61.8(3)
Ge2 B2 B3 B8 113.8(2)
B6 B2 B3 B4 -61.8(3)
B7 B2 B3 B4 -99.5(3)
B1 B2 B3 B4 -0.2(3)
Ge2 B2 B3 B4 51.79(19)
B6 B2 B3 Ge2 -113.6(2)
B7 B2 B3 Ge2 -151.3(2)
B1 B2 B3 Ge2 -51.99(19)
B7 B3 B4 B8 35.6(2)
B2 B3 B4 B8 98.1(3)
Ge2 B3 B4 B8 147.8(2)
B7 B3 B4 B9 -1.9(3)
B8 B3 B4 B9 -37.5(2)
B2 B3 B4 B9 60.6(3)
Ge2 B3 B4 B9 110.3(2)
B7 B3 B4 Ge2 -112.2(2)
B8 B3 B4 Ge2 -147.8(2)
B2 B3 B4 Ge2 -49.70(19)
B7 B3 B4 Ge1 -68.3(3)
B8 B3 B4 Ge1 -104.0(2)
B2 B3 B4 Ge1 -5.8(3)
Ge2 B3 B4 Ge1 43.88(16)
B2 B1 B5 B6 -36.4(2)
Ge1 B1 B5 B6 -146.7(2)
Ge2 B1 B5 B6 -102.9(2)
B6 B1 B5 B10 34.8(2)
B2 B1 B5 B10 -1.5(3)
Ge1 B1 B5 B10 -111.9(2)
Ge2 B1 B5 B10 -68.1(3)
B6 B1 B5 B9 96.8(3)
B2 B1 B5 B9 60.4(3)
Ge1 B1 B5 B9 -49.94(18)
Ge2 B1 B5 B9 -6.1(3)
B6 B1 B5 Ge1 146.7(2)
B2 B1 B5 Ge1 110.4(2)
Ge2 B1 B5 Ge1 43.79(15)
B5 B1 B6 B2 -138.3(2)
Ge1 B1 B6 B2 -106.3(2)
Ge2 B1 B6 B2 -31.82(19)
B2 B1 B6 B5 138.3(2)
Ge1 B1 B6 B5 32.0(2)
Ge2 B1 B6 B5 106.5(2)
B2 B1 B6 B7 36.1(2)
B5 B1 B6 B7 -102.2(3)
Ge1 B1 B6 B7 -70.3(3)
Ge2 B1 B6 B7 4.3(3)
B2 B1 B6 B10 102.1(3)
B5 B1 B6 B10 -36.2(2)
Ge1 B1 B6 B10 -4.2(3)
Ge2 B1 B6 B10 70.3(3)
B7 B2 B6 B1 141.3(2)
B3 B2 B6 B1 104.4(2)
Ge2 B2 B6 B1 35.1(2)
B7 B2 B6 B5 101.2(3)
B1 B2 B6 B5 -40.1(2)
B3 B2 B6 B5 64.4(3)
Ge2 B2 B6 B5 -5.0(3)
B1 B2 B6 B7 -141.3(2)
B3 B2 B6 B7 -36.9(2)
Ge2 B2 B6 B7 -106.2(3)
B7 B2 B6 B10 35.6(2)
B1 B2 B6 B10 -105.7(3)
B3 B2 B6 B10 -1.2(3)
Ge2 B2 B6 B10 -70.6(3)
B10 B5 B6 B1 -141.2(2)
B9 B5 B6 B1 -103.9(2)
Ge1 B5 B6 B1 -34.9(2)
B10 B5 B6 B2 -101.3(3)
B1 B5 B6 B2 40.0(2)
B9 B5 B6 B2 -63.9(3)
Ge1 B5 B6 B2 5.1(3)
B10 B5 B6 B7 -35.7(2)
B1 B5 B6 B7 105.6(3)
B9 B5 B6 B7 1.7(3)
Ge1 B5 B6 B7 70.6(3)
B1 B5 B6 B10 141.2(2)
B9 B5 B6 B10 37.3(2)
Ge1 B5 B6 B10 106.3(2)
B8 B3 B7 B6 99.6(3)
B4 B3 B7 B6 64.6(3)
B2 B3 B7 B6 -38.2(2)
Ge2 B3 B7 B6 -9.2(3)
B4 B3 B7 B8 -35.0(2)
B2 B3 B7 B8 -137.8(3)
Ge2 B3 B7 B8 -108.8(2)
B8 B3 B7 B2 137.8(3)
B4 B3 B7 B2 102.8(3)
Ge2 B3 B7 B2 28.9(2)
B8 B3 B7 B10 35.7(2)
B4 B3 B7 B10 0.7(3)
B2 B3 B7 B10 -102.0(3)
Ge2 B3 B7 B10 -73.1(3)
B1 B6 B7 B3 2.8(3)
B2 B6 B7 B3 39.8(2)
B5 B6 B7 B3 -65.6(3)
B10 B6 B7 B3 -101.3(3)
B1 B6 B7 B8 66.6(3)
B2 B6 B7 B8 103.7(3)
B5 B6 B7 B8 -1.7(3)
B10 B6 B7 B8 -37.4(2)
B1 B6 B7 B2 -37.0(2)
B5 B6 B7 B2 -105.4(3)
B10 B6 B7 B2 -141.1(2)
B1 B6 B7 B10 104.1(3)
B2 B6 B7 B10 141.1(2)
B5 B6 B7 B10 35.7(2)
B6 B2 B7 B3 -137.3(2)
B1 B2 B7 B3 -103.3(3)
Ge2 B2 B7 B3 -29.0(2)
B1 B2 B7 B6 34.1(2)
B3 B2 B7 B6 137.3(2)
Ge2 B2 B7 B6 108.4(2)
B6 B2 B7 B8 -98.9(3)
B1 B2 B7 B8 -64.8(3)
B3 B2 B7 B8 38.5(2)
Ge2 B2 B7 B8 9.5(3)
B6 B2 B7 B10 -35.1(2)
B1 B2 B7 B10 -1.0(3)
B3 B2 B7 B10 102.3(3)
Ge2 B2 B7 B10 73.3(3)
B3 B4 B8 B10 -101.3(3)
B9 B4 B8 B10 35.8(2)
Ge2 B4 B8 B10 -69.9(3)
Ge1 B4 B8 B10 5.4(3)
B3 B4 B8 B7 -36.1(2)
B9 B4 B8 B7 101.0(3)
Ge2 B4 B8 B7 -4.7(3)
Ge1 B4 B8 B7 70.6(3)
B3 B4 B8 B9 -137.0(3)
Ge2 B4 B8 B9 -105.7(2)
Ge1 B4 B8 B9 -30.4(2)
B9 B4 B8 B3 137.0(3)
Ge2 B4 B8 B3 31.4(2)
Ge1 B4 B8 B3 106.6(2)
B3 B7 B8 B4 37.0(3)
B6 B7 B8 B4 -65.7(3)
B2 B7 B8 B4 -2.6(4)
B10 B7 B8 B4 -103.2(3)
B3 B7 B8 B10 140.3(3)
B6 B7 B8 B10 37.6(2)
B2 B7 B8 B10 100.6(3)
B3 B7 B8 B9 103.8(3)
B6 B7 B8 B9 1.1(3)
B2 B7 B8 B9 64.1(3)
B10 B7 B8 B9 -36.4(2)
B6 B7 B8 B3 -102.7(3)
B2 B7 B8 B3 -39.7(2)
B10 B7 B8 B3 -140.3(3)
B7 B3 B8 B4 -140.3(3)
B2 B3 B8 B4 -103.3(3)
Ge2 B3 B8 B4 -34.1(2)
B7 B3 B8 B10 -36.1(2)
B4 B3 B8 B10 104.2(3)
B2 B3 B8 B10 0.8(3)
Ge2 B3 B8 B10 70.1(3)
B4 B3 B8 B7 140.3(3)
B2 B3 B8 B7 36.9(2)
Ge2 B3 B8 B7 106.2(3)
B7 B3 B8 B9 -99.9(3)
B4 B3 B8 B9 40.3(2)
B2 B3 B8 B9 -63.0(3)
Ge2 B3 B8 B9 6.2(3)
B4 B8 B9 B10 140.7(3)
B7 B8 B9 B10 36.9(2)
B3 B8 B9 B10 100.7(3)
B10 B8 B9 B4 -140.7(3)
B7 B8 B9 B4 -103.9(3)
B3 B8 B9 B4 -40.1(2)
B4 B8 B9 B5 103.8(2)
B10 B8 B9 B5 -37.0(2)
B7 B8 B9 B5 -0.1(3)
B3 B8 B9 B5 63.7(3)
B4 B8 B9 Ge1 33.6(2)
B10 B8 B9 Ge1 -107.2(3)
B7 B8 B9 Ge1 -70.3(3)
B3 B8 B9 Ge1 -6.5(3)
B8 B4 B9 B10 -35.2(2)
B3 B4 B9 B10 2.4(3)
Ge2 B4 B9 B10 69.5(3)
Ge1 B4 B9 B10 113.3(2)
B3 B4 B9 B8 37.7(2)
Ge2 B4 B9 B8 104.7(2)
Ge1 B4 B9 B8 148.5(2)
B8 B4 B9 B5 -98.5(3)
B3 B4 B9 B5 -60.8(3)
Ge2 B4 B9 B5 6.3(3)
Ge1 B4 B9 B5 50.02(19)
B8 B4 B9 Ge1 -148.5(2)
B3 B4 B9 Ge1 -110.8(2)
Ge2 B4 B9 Ge1 -43.75(16)
B6 B5 B9 B10 -38.2(2)
B1 B5 B9 B10 -99.4(3)
Ge1 B5 B9 B10 -151.3(2)
B6 B5 B9 B8 -0.9(3)
B10 B5 B9 B8 37.3(2)
B1 B5 B9 B8 -62.1(3)
Ge1 B5 B9 B8 -114.0(2)
B6 B5 B9 B4 61.1(3)
B10 B5 B9 B4 99.3(3)
B1 B5 B9 B4 -0.1(3)
Ge1 B5 B9 B4 -51.97(19)
B6 B5 B9 Ge1 113.1(2)
B10 B5 B9 Ge1 151.3(2)
B1 B5 B9 Ge1 51.89(19)
B4 B9 B10 B8 34.5(2)
B5 B9 B10 B8 138.2(2)
Ge1 B9 B10 B8 108.9(2)
B8 B9 B10 B6 -99.8(3)
B4 B9 B10 B6 -65.3(3)
B5 B9 B10 B6 38.5(2)
Ge1 B9 B10 B6 9.1(3)
B8 B9 B10 B5 -138.2(2)
B4 B9 B10 B5 -103.7(3)
Ge1 B9 B10 B5 -29.3(2)
B8 B9 B10 B7 -36.5(2)
B4 B9 B10 B7 -2.0(3)
B5 B9 B10 B7 101.7(3)
Ge1 B9 B10 B7 72.4(3)
B4 B8 B10 B9 -37.0(2)
B7 B8 B10 B9 -139.2(3)
B3 B8 B10 B9 -103.5(3)
B4 B8 B10 B6 64.9(3)
B7 B8 B10 B6 -37.3(2)
B9 B8 B10 B6 101.9(3)
B3 B8 B10 B6 -1.6(3)
B4 B8 B10 B5 2.0(3)
B7 B8 B10 B5 -100.2(3)
B9 B8 B10 B5 39.0(2)
B3 B8 B10 B5 -64.5(3)
B4 B8 B10 B7 102.3(3)
B9 B8 B10 B7 139.2(3)
B3 B8 B10 B7 35.8(2)
B1 B6 B10 B9 -2.7(3)
B2 B6 B10 B9 65.5(3)
B5 B6 B10 B9 -39.9(2)
B7 B6 B10 B9 101.2(3)
B1 B6 B10 B8 -66.4(3)
B2 B6 B10 B8 1.7(3)
B5 B6 B10 B8 -103.6(3)
B7 B6 B10 B8 37.4(2)
B1 B6 B10 B5 37.2(2)
B2 B6 B10 B5 105.4(3)
B7 B6 B10 B5 141.0(3)
B1 B6 B10 B7 -103.8(3)
B2 B6 B10 B7 -35.7(2)
B5 B6 B10 B7 -141.0(3)
B6 B5 B10 B9 136.7(2)
B1 B5 B10 B9 102.7(2)
Ge1 B5 B10 B9 28.9(2)
B6 B5 B10 B8 98.6(3)
B1 B5 B10 B8 64.7(3)
B9 B5 B10 B8 -38.1(2)
Ge1 B5 B10 B8 -9.2(3)
B1 B5 B10 B6 -34.0(2)
B9 B5 B10 B6 -136.7(2)
Ge1 B5 B10 B6 -107.8(2)
B6 B5 B10 B7 34.9(2)
B1 B5 B10 B7 0.9(3)
B9 B5 B10 B7 -101.8(3)
Ge1 B5 B10 B7 -72.9(3)
B3 B7 B10 B9 0.8(3)
B6 B7 B10 B9 -101.0(3)
B8 B7 B10 B9 36.8(2)
B2 B7 B10 B9 -66.2(3)
B3 B7 B10 B8 -36.0(2)
B6 B7 B10 B8 -137.8(3)
B2 B7 B10 B8 -103.0(3)
B3 B7 B10 B6 101.9(3)
B8 B7 B10 B6 137.8(3)
B2 B7 B10 B6 34.8(2)
B3 B7 B10 B5 67.1(3)
B6 B7 B10 B5 -34.8(2)
B8 B7 B10 B5 103.1(3)
B2 B7 B10 B5 0.0(3)
C3 C2 P1 C1 -141.8(2)
C7 C2 P1 C1 38.6(3)
C3 C2 P1 C10 109.6(2)
C7 C2 P1 C10 -70.0(3)
C3 C2 P1 Cu1 2.7(2)
C7 C2 P1 Cu1 -176.9(2)
P2 C1 P1 C2 88.32(17)
P2 C1 P1 C10 -163.13(15)
P2 C1 P1 Cu1 -39.6(2)
C15 C10 P1 C2 69.4(3)
C11 C10 P1 C2 -109.7(2)
C15 C10 P1 C1 -41.4(3)
C11 C10 P1 C1 139.5(2)
C15 C10 P1 Cu1 176.5(3)
C11 C10 P1 Cu1 -2.6(2)
C23 C18 P2 C26 -64.5(3)
C19 C18 P2 C26 121.0(2)
C23 C18 P2 C1 46.5(3)
C19 C18 P2 C1 -128.0(2)
C23 C18 P2 Cu2 -171.3(3)
C19 C18 P2 Cu2 14.1(3)
C31 C26 P2 C18 81.7(3)
C27 C26 P2 C18 -101.3(2)
C31 C26 P2 C1 -23.3(3)
C27 C26 P2 C1 153.7(2)
C31 C26 P2 Cu2 -172.8(2)
C27 C26 P2 Cu2 4.2(2)
P1 C1 P2 C18 163.15(16)
P1 C1 P2 C26 -87.38(18)
P1 C1 P2 Cu2 45.8(2)
C2 P1 Cu1 N1 -2.05(12)
C1 P1 Cu1 N1 126.97(15)
C10 P1 Cu1 N1 -109.32(12)
C2 P1 Cu1 N2 112.44(12)
C1 P1 Cu1 N2 -118.54(15)
C10 P1 Cu1 N2 5.17(12)
C2 P1 Cu1 Ge1 -121.31(10)
C1 P1 Cu1 Ge1 7.72(15)
C10 P1 Cu1 Ge1 131.43(10)
C3 N1 Cu1 P1 1.6(2)
C8 N1 Cu1 P1 125.7(2)
C9 N1 Cu1 P1 -117.5(2)
C3 N1 Cu1 N2 -82.0(2)
C8 N1 Cu1 N2 42.0(2)
C9 N1 Cu1 N2 158.9(2)
C3 N1 Cu1 Ge1 139.60(18)
C8 N1 Cu1 Ge1 -96.3(2)
C9 N1 Cu1 Ge1 20.5(2)
C11 N2 Cu1 P1 -8.0(2)
C16 N2 Cu1 P1 -133.7(3)
C17 N2 Cu1 P1 109.1(2)
C11 N2 Cu1 N1 75.6(2)
C16 N2 Cu1 N1 -50.1(3)
C17 N2 Cu1 N1 -167.3(2)
C11 N2 Cu1 Ge1 -148.01(18)
C16 N2 Cu1 Ge1 86.3(3)
C17 N2 Cu1 Ge1 -30.9(3)
C18 P2 Cu2 N3 -13.53(12)
C26 P2 Cu2 N3 -122.38(12)
C1 P2 Cu2 N3 103.16(16)
C18 P2 Cu2 N4 100.74(12)
C26 P2 Cu2 N4 -8.11(12)
C1 P2 Cu2 N4 -142.57(16)
C18 P2 Cu2 Ge2 -136.86(10)
C26 P2 Cu2 Ge2 114.29(10)
C1 P2 Cu2 Ge2 -20.16(15)
C19 N3 Cu2 P2 14.2(2)
C24 N3 Cu2 P2 142.0(3)
C25 N3 Cu2 P2 -101.5(2)
C19 N3 Cu2 N4 -68.9(2)
C24 N3 Cu2 N4 58.9(3)
C25 N3 Cu2 N4 175.4(2)
C19 N3 Cu2 Ge2 152.08(18)
C24 N3 Cu2 Ge2 -80.1(3)
C25 N3 Cu2 Ge2 36.4(2)
C27 N4 Cu2 P2 12.35(19)
C33 N4 Cu2 P2 134.4(3)
C32 N4 Cu2 P2 -108.7(2)
C27 N4 Cu2 N3 95.9(2)
C33 N4 Cu2 N3 -142.0(3)
C32 N4 Cu2 N3 -25.1(2)
C27 N4 Cu2 Ge2 -125.05(18)
C33 N4 Cu2 Ge2 -3.0(3)
C32 N4 Cu2 Ge2 113.9(2)
B10 B9 Ge1 B5 27.8(2)
B8 B9 Ge1 B5 97.0(3)
B4 B9 Ge1 B5 127.5(2)
B10 B9 Ge1 B1 -9.7(2)
B8 B9 Ge1 B1 59.5(2)
B4 B9 Ge1 B1 89.98(16)
B5 B9 Ge1 B1 -37.48(16)
B10 B9 Ge1 B4 -99.7(3)
B8 B9 Ge1 B4 -30.5(2)
B5 B9 Ge1 B4 -127.5(2)
B10 B9 Ge1 Cu1 154.41(17)
B8 B9 Ge1 Cu1 -136.40(19)
B4 B9 Ge1 Cu1 -105.92(16)
B5 B9 Ge1 Cu1 126.61(14)
B10 B9 Ge1 Ge2 -65.3(2)
B8 B9 Ge1 Ge2 3.9(2)
B4 B9 Ge1 Ge2 34.36(14)
B5 B9 Ge1 Ge2 -93.11(14)
B6 B5 Ge1 B9 -95.5(3)
B10 B5 Ge1 B9 -27.1(2)
B1 B5 Ge1 B9 -127.1(2)
B6 B5 Ge1 B1 31.6(2)
B10 B5 Ge1 B1 100.0(3)
B9 B5 Ge1 B1 127.1(2)
B6 B5 Ge1 B4 -58.3(2)
B10 B5 Ge1 B4 10.1(2)
B1 B5 Ge1 B4 -89.85(17)
B9 B5 Ge1 B4 37.23(17)
B6 B5 Ge1 Cu1 146.87(17)
B10 B5 Ge1 Cu1 -144.77(16)
B1 B5 Ge1 Cu1 115.28(16)
B9 B5 Ge1 Cu1 -117.64(16)
B6 B5 Ge1 Ge2 -2.9(2)
B10 B5 Ge1 Ge2 65.5(2)
B1 B5 Ge1 Ge2 -34.47(14)
B9 B5 Ge1 Ge2 92.62(14)
B6 B1 Ge1 B9 7.6(2)
B2 B1 Ge1 B9 -57.5(2)
B5 B1 Ge1 B9 38.36(17)
Ge2 B1 Ge1 B9 -99.04(11)
B6 B1 Ge1 B5 -30.7(2)
B2 B1 Ge1 B5 -95.8(2)
Ge2 B1 Ge1 B5 -137.40(17)
B6 B1 Ge1 B4 57.3(2)
B2 B1 Ge1 B4 -7.9(2)
B5 B1 Ge1 B4 87.99(17)
Ge2 B1 Ge1 B4 -49.41(11)
B6 B1 Ge1 Cu1 -156.65(15)
B2 B1 Ge1 Cu1 138.24(16)
B5 B1 Ge1 Cu1 -125.92(14)
Ge2 B1 Ge1 Cu1 96.68(10)
B6 B1 Ge1 Ge2 106.7(2)
B2 B1 Ge1 Ge2 41.56(17)
B5 B1 Ge1 Ge2 137.40(17)
B8 B4 Ge1 B9 29.4(2)
B3 B4 Ge1 B9 95.6(3)
Ge2 B4 Ge1 B9 137.38(17)
B8 B4 Ge1 B5 -8.7(2)
B3 B4 Ge1 B5 57.4(2)
B9 B4 Ge1 B5 -38.13(17)
Ge2 B4 Ge1 B5 99.25(11)
B8 B4 Ge1 B1 -58.4(2)
B3 B4 Ge1 B1 7.8(2)
B9 B4 Ge1 B1 -87.79(17)
Ge2 B4 Ge1 B1 49.59(10)
B8 B4 Ge1 Cu1 151.47(17)
B3 B4 Ge1 Cu1 -142.38(17)
B9 B4 Ge1 Cu1 122.05(14)
Ge2 B4 Ge1 Cu1 -100.58(8)
B8 B4 Ge1 Ge2 -108.0(2)
B3 B4 Ge1 Ge2 -41.80(18)
B9 B4 Ge1 Ge2 -137.38(17)
P1 Cu1 Ge1 B9 149.86(14)
N1 Cu1 Ge1 B9 41.11(16)
N2 Cu1 Ge1 B9 -95.57(16)
P1 Cu1 Ge1 B5 -129.99(15)
N1 Cu1 Ge1 B5 121.26(17)
N2 Cu1 Ge1 B5 -15.42(17)
P1 Cu1 Ge1 B1 -52.93(13)
N1 Cu1 Ge1 B1 -161.68(14)
N2 Cu1 Ge1 B1 61.64(15)
P1 Cu1 Ge1 B4 82.37(12)
N1 Cu1 Ge1 B4 -26.38(14)
N2 Cu1 Ge1 B4 -163.06(14)
P1 Cu1 Ge1 Ge2 15.63(5)
N1 Cu1 Ge1 Ge2 -93.12(8)
N2 Cu1 Ge1 Ge2 130.20(9)
B6 B2 Ge2 B3 95.7(3)
B7 B2 Ge2 B3 27.1(2)
B1 B2 Ge2 B3 127.4(2)
B6 B2 Ge2 B4 58.5(2)
B7 B2 Ge2 B4 -10.1(2)
B1 B2 Ge2 B4 90.22(17)
B3 B2 Ge2 B4 -37.20(17)
B6 B2 Ge2 B1 -31.7(2)
B7 B2 Ge2 B1 -100.3(3)
B3 B2 Ge2 B1 -127.4(2)
B6 B2 Ge2 Cu2 -137.67(18)
B7 B2 Ge2 Cu2 153.80(16)
B1 B2 Ge2 Cu2 -105.93(17)
B3 B2 Ge2 Cu2 126.65(16)
B6 B2 Ge2 Ge1 2.7(2)
B7 B2 Ge2 Ge1 -65.8(2)
B1 B2 Ge2 Ge1 34.47(14)
B3 B2 Ge2 Ge1 -92.96(14)
B7 B3 Ge2 B2 -27.4(2)
B8 B3 Ge2 B2 -96.1(3)
B4 B3 Ge2 B2 -127.1(2)
B7 B3 Ge2 B4 99.7(3)
B8 B3 Ge2 B4 31.1(2)
B2 B3 Ge2 B4 127.1(2)
B7 B3 Ge2 B1 9.7(2)
B8 B3 Ge2 B1 -58.9(2)
B4 B3 Ge2 B1 -90.01(17)
B2 B3 Ge2 B1 37.12(16)
B7 B3 Ge2 Cu2 -153.18(16)
B8 B3 Ge2 Cu2 138.14(18)
B4 B3 Ge2 Cu2 107.07(17)
B2 B3 Ge2 Cu2 -125.80(16)
B7 B3 Ge2 Ge1 65.3(2)
B8 B3 Ge2 Ge1 -3.4(2)
B4 B3 Ge2 Ge1 -34.44(15)
B2 B3 Ge2 Ge1 92.69(14)
B8 B4 Ge2 B2 8.3(2)
B3 B4 Ge2 B2 38.56(17)
B9 B4 Ge2 B2 -57.5(2)
Ge1 B4 Ge2 B2 -98.93(11)
B8 B4 Ge2 B3 -30.2(2)
B9 B4 Ge2 B3 -96.1(3)
Ge1 B4 Ge2 B3 -137.49(18)
B8 B4 Ge2 B1 57.7(2)
B3 B4 Ge2 B1 87.97(17)
B9 B4 Ge2 B1 -8.1(2)
Ge1 B4 Ge2 B1 -49.52(10)
B8 B4 Ge2 Cu2 -158.30(17)
B3 B4 Ge2 Cu2 -128.05(14)
B9 B4 Ge2 Cu2 135.85(17)
Ge1 B4 Ge2 Cu2 94.46(10)
B8 B4 Ge2 Ge1 107.2(2)
B3 B4 Ge2 Ge1 137.49(18)
B9 B4 Ge2 Ge1 41.38(17)
B6 B1 Ge2 B2 30.6(2)
B5 B1 Ge2 B2 95.8(3)
Ge1 B1 Ge2 B2 137.32(17)
B6 B1 Ge2 B3 -7.8(2)
B2 B1 Ge2 B3 -38.37(17)
B5 B1 Ge2 B3 57.4(2)
Ge1 B1 Ge2 B3 98.94(11)
B6 B1 Ge2 B4 -57.0(2)
B2 B1 Ge2 B4 -87.64(17)
B5 B1 Ge2 B4 8.1(2)
Ge1 B1 Ge2 B4 49.68(11)
B6 B1 Ge2 Cu2 158.43(15)
B2 B1 Ge2 Cu2 127.82(14)
B5 B1 Ge2 Cu2 -136.42(17)
Ge1 B1 Ge2 Cu2 -94.86(9)
B6 B1 Ge2 Ge1 -106.7(2)
B2 B1 Ge2 Ge1 -137.32(17)
B5 B1 Ge2 Ge1 -41.56(17)
P2 Cu2 Ge2 B2 132.54(16)
N3 Cu2 Ge2 B2 20.90(18)
N4 Cu2 Ge2 B2 -117.10(18)
P2 Cu2 Ge2 B3 -140.75(16)
N3 Cu2 Ge2 B3 107.61(18)
N4 Cu2 Ge2 B3 -30.38(18)
P2 Cu2 Ge2 B4 -68.84(13)
N3 Cu2 Ge2 B4 179.52(15)
N4 Cu2 Ge2 B4 41.52(15)
P2 Cu2 Ge2 B1 61.58(12)
N3 Cu2 Ge2 B1 -50.06(14)
N4 Cu2 Ge2 B1 171.95(14)
P2 Cu2 Ge2 Ge1 -3.45(4)
N3 Cu2 Ge2 Ge1 -115.09(9)
N4 Cu2 Ge2 Ge1 106.92(8)
B9 Ge1 Ge2 B2 51.37(14)
B5 Ge1 Ge2 B2 0.09(13)
B1 Ge1 Ge2 B2 -31.15(14)
B4 Ge1 Ge2 B2 82.59(14)
Cu1 Ge1 Ge2 B2 -158.84(10)
B9 Ge1 Ge2 B3 -0.25(13)
B5 Ge1 Ge2 B3 -51.53(13)
B1 Ge1 Ge2 B3 -82.77(14)
B4 Ge1 Ge2 B3 30.97(14)
Cu1 Ge1 Ge2 B3 149.54(10)
B9 Ge1 Ge2 B4 -31.22(14)
B5 Ge1 Ge2 B4 -82.50(14)
B1 Ge1 Ge2 B4 -113.74(15)
Cu1 Ge1 Ge2 B4 118.57(11)
B9 Ge1 Ge2 B1 82.52(14)
B5 Ge1 Ge2 B1 31.24(14)
B4 Ge1 Ge2 B1 113.74(15)
Cu1 Ge1 Ge2 B1 -127.69(11)
B9 Ge1 Ge2 Cu2 -154.92(10)
B5 Ge1 Ge2 Cu2 153.79(9)
B1 Ge1 Ge2 Cu2 122.56(11)
B4 Ge1 Ge2 Cu2 -123.70(11)
Cu1 Ge1 Ge2 Cu2 -5.14(3)
